data_1545278
loop_
_publ_author_name
'Amatov, Tynchtyk'
'Pohl, Radek'
'Cisa\<rov\'a, Ivana'
'Jahn, Ullrich'

_publ_section_title
;
 Sequential Oxidative and Reductive Radical Cyclization Approach toward
 Asperparaline C and Synthesis of Its 8-Oxo Analogue.
;
_journal_issue 5
_journal_name_full 'Organic letters'
_journal_page_first 1152
_journal_page_last 1155
_journal_paper_doi 10.1021/acs.orglett.7b00187
_journal_volume 19
_journal_year 2017
_chemical_absolute_configuration ad
_chemical_compound_source 'synthesized by the authors'
_chemical_formula_moiety 'C19 H25 N3 O4'
_chemical_formula_sum 'C19 H25 N3 O4'
_chemical_formula_weight 359.42
_space_group_crystal_system monoclinic
_space_group_IT_number 4
_space_group_name_Hall 'P 2yb'
_space_group_name_H-M_alt 'P 1 21 1'
_symmetry_space_group_name_Hall 'P 2yb'
_symmetry_space_group_name_H-M 'P 1 21 1'
_atom_sites_solution_hydrogens difmap
_audit_creation_method SHELXL-2014/7
_cell_angle_alpha 90
_cell_angle_beta 101.6930(10)
_cell_angle_gamma 90
_cell_formula_units_Z 2
_cell_length_a 6.3152(3)
_cell_length_b 16.8108(8)
_cell_length_c 8.4777(4)
_cell_measurement_reflns_used 9789
_cell_measurement_temperature 150(2)
_cell_measurement_theta_max 72.1275
_cell_measurement_theta_min 5.9447
_cell_volume 881.35(7)
_computing_cell_refinement 'SAINT V8.37A (Bruker AXS Inc., 2015)'
_computing_data_collection 'Bruker Instrument Service vV6.2.1'
_computing_data_reduction 'SAINT V8.37A (Bruker AXS Inc., 2015)'
_computing_structure_refinement 'SHELXL-2014/7 (Sheldrick, 2014)'
_computing_structure_solution 'XT, VERSION 2014/5'
_diffrn_ambient_temperature 150(2)
_diffrn_measured_fraction_theta_full 0.999
_diffrn_measured_fraction_theta_max 0.998
_diffrn_measurement_device_type 'Bruker D8 VENTURE Kappa Duo PHOTON 100 CMOS'
_diffrn_measurement_method '\f and \w scans'
_diffrn_radiation_type CuK\a
_diffrn_radiation_wavelength 1.54178
_diffrn_reflns_av_R_equivalents 0.0215
_diffrn_reflns_av_unetI/netI 0.0191
_diffrn_reflns_Laue_measured_fraction_full 0.999
_diffrn_reflns_Laue_measured_fraction_max 0.998
_diffrn_reflns_limit_h_max 7
_diffrn_reflns_limit_h_min -7
_diffrn_reflns_limit_k_max 19
_diffrn_reflns_limit_k_min -20
_diffrn_reflns_limit_l_max 10
_diffrn_reflns_limit_l_min -10
_diffrn_reflns_number 21469
_diffrn_reflns_point_group_measured_fraction_full 0.993
_diffrn_reflns_point_group_measured_fraction_max 0.989
_diffrn_reflns_theta_full 67.679
_diffrn_reflns_theta_max 72.121
_diffrn_reflns_theta_min 5.328
_diffrn_source 'I\mS  micro-focus sealed tube'
_exptl_absorpt_coefficient_mu 0.785
_exptl_absorpt_correction_T_max 0.86
_exptl_absorpt_correction_T_min 0.80
_exptl_absorpt_correction_type multi-scan
_exptl_absorpt_process_details
;
SADABS-2014/5 - Bruker AXS area detector scaling and absorption correction
;
_exptl_crystal_colour colourless
_exptl_crystal_density_diffrn 1.354
_exptl_crystal_description prism
_exptl_crystal_F_000 384
_exptl_crystal_size_max 0.268
_exptl_crystal_size_mid 0.247
_exptl_crystal_size_min 0.203
_refine_diff_density_max 0.370
_refine_diff_density_min -0.140
_refine_diff_density_rms 0.033
_refine_ls_abs_structure_details
;
 Flack x determined using 1624 quotients [(I+)-(I-)]/[(I+)+(I-)]
 (Parsons, Flack and Wagner, Acta Cryst. B69 (2013) 249-259).
;
_refine_ls_abs_structure_Flack 0.01(3)
_refine_ls_extinction_coef 0.0165(16)
_refine_ls_extinction_expression Fc^*^=kFc[1+0.001xFc^2^\l^3^/sin(2\q)]^-1/4^
_refine_ls_extinction_method 'SHELXL-2014/7 (Sheldrick 2014'
_refine_ls_goodness_of_fit_ref 1.064
_refine_ls_hydrogen_treatment constr
_refine_ls_matrix_type full
_refine_ls_number_parameters 240
_refine_ls_number_reflns 3443
_refine_ls_number_restraints 1
_refine_ls_restrained_S_all 1.064
_refine_ls_R_factor_all 0.0271
_refine_ls_R_factor_gt 0.0271
_refine_ls_shift/su_max 0.000
_refine_ls_shift/su_mean 0.000
_refine_ls_structure_factor_coef Fsqd
_refine_ls_weighting_details 'w=1/[\s^2^(Fo^2^)+(0.0326P)^2^+0.2197P] where P=(Fo^2^+2Fc^2^)/3'
_refine_ls_weighting_scheme calc
_refine_ls_wR_factor_gt 0.0681
_refine_ls_wR_factor_ref 0.0681
_reflns_Friedel_coverage 0.914
_reflns_Friedel_fraction_full 0.987
_reflns_Friedel_fraction_max 0.980
_reflns_number_gt 3431
_reflns_number_total 3443
_reflns_threshold_expression 'I > 2\s(I)'
_cod_data_source_file ol7b00187_si_005.cif
_cod_data_source_block cu_tsyn774_01_jahn
_cod_depositor_comments 'Adding full bibliography for 1545277--1545278.cif.'
_cod_original_cell_volume 881.34(7)
_cod_database_code 1545278
_shelx_shelxl_version_number 2014/7
_shelx_space_group_comment
;
The symmetry employed for this shelxl refinement is uniquely defined
by the following loop, which should always be used as a source of
symmetry information in preference to the above space-group names.
They are only intended as comments.
;
_shelx_estimated_absorpt_t_min 0.817
_shelx_estimated_absorpt_t_max 0.857

loop_
_space_group_symop_operation_xyz
'x, y, z'
'-x, y+1/2, -z'

loop_
_atom_site_label
_atom_site_type_symbol
_atom_site_fract_x
_atom_site_fract_y
_atom_site_fract_z
_atom_site_U_iso_or_equiv
_atom_site_adp_type
_atom_site_occupancy
_atom_site_site_symmetry_order
_atom_site_calc_flag
_atom_site_refinement_flags_posn
_atom_site_refinement_flags_adp
O1 O 0.3404(2) 0.53706(9) 0.43068(18) 0.0279(3) Uani 1 1 d . .
O2 O 1.1087(2) 0.57702(10) 0.72227(15) 0.0280(3) Uani 1 1 d . .
O3 O 0.3969(3) 0.30094(11) -0.1864(2) 0.0449(5) Uani 1 1 d . .
O4 O 0.9944(2) 0.38197(9) 0.16932(17) 0.0283(3) Uani 1 1 d . .
N1 N 0.8686(2) 0.49855(9) 0.54969(17) 0.0187(3) Uani 1 1 d . .
N2 N 0.6126(2) 0.62821(10) 0.4924(2) 0.0224(3) Uani 1 1 d . .
N3 N 0.7238(3) 0.33159(10) -0.0242(2) 0.0243(4) Uani 1 1 d . .
C1 C 0.5111(3) 0.69110(12) 0.5710(3) 0.0286(5) Uani 1 1 d . .
H1A H 0.4127 0.6686 0.6367 0.034 Uiso 1 1 calc R U
H1B H 0.4295 0.7286 0.4911 0.034 Uiso 1 1 calc R U
C2 C 0.7047(4) 0.73139(14) 0.6760(3) 0.0343(5) Uani 1 1 d . .
H2A H 0.7405 0.7061 0.7835 0.041 Uiso 1 1 calc R U
H2B H 0.6754 0.7886 0.6897 0.041 Uiso 1 1 calc R U
C3 C 0.8899(3) 0.72042(12) 0.5851(3) 0.0290(4) Uani 1 1 d . .
H3A H 0.8870 0.7627 0.5034 0.035 Uiso 1 1 calc R U
H3B H 1.0319 0.7215 0.6605 0.035 Uiso 1 1 calc R U
C4 C 0.8478(3) 0.63902(11) 0.5052(2) 0.0191(4) Uani 1 1 d . .
C5 C 0.8917(3) 0.63156(11) 0.3335(2) 0.0183(4) Uani 1 1 d . .
H5A H 0.8046 0.6709 0.2611 0.022 Uiso 1 1 calc R U
H5B H 1.0465 0.6412 0.3342 0.022 Uiso 1 1 calc R U
C6 C 0.8283(3) 0.54668(10) 0.2755(2) 0.0151(3) Uani 1 1 d . .
H6 H 0.9664 0.5168 0.2804 0.018 Uiso 1 1 calc R U
C7 C 0.7090(3) 0.50550(10) 0.39511(19) 0.0147(3) Uani 1 1 d . .
C8 C 0.5287(3) 0.55785(11) 0.4396(2) 0.0183(4) Uani 1 1 d . .
C9 C 0.9595(3) 0.56934(12) 0.6062(2) 0.0190(4) Uani 1 1 d . .
C10 C 0.6871(3) 0.53007(11) 0.1082(2) 0.0182(4) Uani 1 1 d . .
C11 C 0.6284(3) 0.43991(11) 0.1277(2) 0.0175(4) Uani 1 1 d . .
C12 C 0.6123(3) 0.42980(10) 0.3089(2) 0.0189(4) Uani 1 1 d . .
H12A H 0.4596 0.4235 0.3186 0.023 Uiso 1 1 calc R U
H12B H 0.6945 0.3824 0.3561 0.023 Uiso 1 1 calc R U
C13 C 0.4814(3) 0.58132(12) 0.0734(2) 0.0261(4) Uani 1 1 d . .
H13A H 0.5201 0.6373 0.0950 0.039 Uiso 1 1 calc R U
H13B H 0.3832 0.5642 0.1428 0.039 Uiso 1 1 calc R U
H13C H 0.4097 0.5751 -0.0398 0.039 Uiso 1 1 calc R U
C14 C 0.8141(4) 0.54353(14) -0.0254(2) 0.0289(4) Uani 1 1 d . .
H14A H 0.7275 0.5256 -0.1285 0.043 Uiso 1 1 calc R U
H14B H 0.9495 0.5133 -0.0011 0.043 Uiso 1 1 calc R U
H14C H 0.8465 0.6003 -0.0321 0.043 Uiso 1 1 calc R U
C15 C 0.4299(3) 0.41065(12) 0.0046(2) 0.0244(4) Uani 1 1 d . .
H15A H 0.3138 0.3938 0.0602 0.029 Uiso 1 1 calc R U
H15B H 0.3734 0.4537 -0.0723 0.029 Uiso 1 1 calc R U
C16 C 0.5037(3) 0.34179(12) -0.0822(2) 0.0258(4) Uani 1 1 d . .
C17 C 0.8076(3) 0.38424(12) 0.0980(2) 0.0192(4) Uani 1 1 d . .
C18 C 0.9736(4) 0.42423(14) 0.6045(3) 0.0386(5) Uani 1 1 d . .
H18A H 1.0533 0.4047 0.5244 0.058 Uiso 1 1 calc R U
H18B H 0.8644 0.3850 0.6188 0.058 Uiso 1 1 calc R U
H18C H 1.0743 0.4327 0.7074 0.058 Uiso 1 1 calc R U
C19 C 0.8515(4) 0.26835(14) -0.0774(3) 0.0353(5) Uani 1 1 d . .
H19A H 0.9900 0.2900 -0.0925 0.053 Uiso 1 1 calc R U
H19B H 0.7724 0.2463 -0.1795 0.053 Uiso 1 1 calc R U
H19C H 0.8777 0.2262 0.0042 0.053 Uiso 1 1 calc R U

loop_
_atom_site_aniso_label
_atom_site_aniso_U_11
_atom_site_aniso_U_22
_atom_site_aniso_U_33
_atom_site_aniso_U_23
_atom_site_aniso_U_13
_atom_site_aniso_U_12
O1 0.0143(6) 0.0347(8) 0.0358(8) -0.0120(6) 0.0079(5) -0.0052(5)
O2 0.0218(7) 0.0442(9) 0.0155(6) -0.0025(6) -0.0019(5) -0.0056(6)
O3 0.0363(9) 0.0356(9) 0.0533(10) -0.0247(8) -0.0130(8) 0.0000(7)
O4 0.0161(6) 0.0331(7) 0.0335(7) -0.0081(6) 0.0000(5) 0.0042(6)
N1 0.0192(7) 0.0208(8) 0.0150(7) 0.0017(6) 0.0010(6) 0.0010(6)
N2 0.0132(7) 0.0225(8) 0.0318(8) -0.0092(7) 0.0053(6) 0.0000(6)
N3 0.0222(8) 0.0225(8) 0.0273(8) -0.0084(7) 0.0030(6) 0.0013(6)
C1 0.0231(10) 0.0249(10) 0.0374(11) -0.0109(8) 0.0055(8) 0.0057(8)
C2 0.0297(11) 0.0274(11) 0.0446(13) -0.0149(10) 0.0041(9) 0.0021(8)
C3 0.0270(10) 0.0228(10) 0.0367(11) -0.0110(8) 0.0053(8) -0.0060(8)
C4 0.0134(8) 0.0197(9) 0.0237(9) -0.0057(7) 0.0025(7) -0.0036(7)
C5 0.0171(8) 0.0175(8) 0.0188(8) 0.0012(7) 0.0003(6) -0.0034(6)
C6 0.0130(7) 0.0176(8) 0.0141(8) 0.0006(6) 0.0015(6) -0.0018(6)
C7 0.0134(7) 0.0163(8) 0.0142(7) -0.0007(6) 0.0022(6) -0.0013(6)
C8 0.0138(8) 0.0220(9) 0.0187(8) -0.0037(7) 0.0025(6) -0.0012(7)
C9 0.0147(8) 0.0283(9) 0.0149(8) -0.0028(7) 0.0048(6) -0.0027(7)
C10 0.0182(8) 0.0198(9) 0.0148(8) 0.0000(6) -0.0005(6) -0.0015(7)
C11 0.0134(8) 0.0207(8) 0.0174(8) -0.0037(7) 0.0011(6) -0.0011(6)
C12 0.0197(8) 0.0175(9) 0.0203(9) -0.0029(7) 0.0058(7) -0.0046(7)
C13 0.0257(10) 0.0239(10) 0.0233(9) -0.0006(7) -0.0076(8) 0.0043(8)
C14 0.0345(11) 0.0356(11) 0.0168(9) 0.0015(8) 0.0058(8) -0.0072(9)
C15 0.0162(9) 0.0283(10) 0.0266(10) -0.0091(8) -0.0007(7) -0.0013(7)
C16 0.0239(10) 0.0233(10) 0.0278(10) -0.0059(8) -0.0006(8) -0.0024(8)
C17 0.0176(9) 0.0210(8) 0.0193(8) -0.0022(7) 0.0045(6) -0.0019(7)
C18 0.0454(13) 0.0272(11) 0.0357(12) 0.0083(9) -0.0097(10) 0.0073(10)
C19 0.0335(11) 0.0289(11) 0.0423(12) -0.0160(10) 0.0050(9) 0.0062(9)

loop_
_atom_type_symbol
_atom_type_description
_atom_type_scat_dispersion_real
_atom_type_scat_dispersion_imag
_atom_type_scat_source
C C 0.0181 0.0091 'International Tables Vol C Tables 4.2.6.8 and 6.1.1.4'
H H 0.0000 0.0000 'International Tables Vol C Tables 4.2.6.8 and 6.1.1.4'
N N 0.0311 0.0180 'International Tables Vol C Tables 4.2.6.8 and 6.1.1.4'
O O 0.0492 0.0322 'International Tables Vol C Tables 4.2.6.8 and 6.1.1.4'

loop_
_geom_angle_atom_site_label_1
_geom_angle_atom_site_label_2
_geom_angle_atom_site_label_3
_geom_angle
C9 N1 C18 120.47(15)
C9 N1 C7 113.74(14)
C18 N1 C7 122.40(15)
C8 N2 C1 127.67(16)
C8 N2 C4 117.24(14)
C1 N2 C4 113.82(15)
C17 N3 C16 112.98(15)
C17 N3 C19 123.06(16)
C16 N3 C19 123.82(16)
N2 C1 C2 102.36(16)
N2 C1 H1A 111.3
C2 C1 H1A 111.3
N2 C1 H1B 111.3
C2 C1 H1B 111.3
H1A C1 H1B 109.2
C1 C2 C3 104.89(17)
C1 C2 H2A 110.8
C3 C2 H2A 110.8
C1 C2 H2B 110.8
C3 C2 H2B 110.8
H2A C2 H2B 108.8
C4 C3 C2 104.38(16)
C4 C3 H3A 110.9
C2 C3 H3A 110.9
C4 C3 H3B 110.9
C2 C3 H3B 110.9
H3A C3 H3B 108.9
N2 C4 C3 102.99(15)
N2 C4 C9 106.77(14)
C3 C4 C9 114.66(16)
N2 C4 C5 106.93(14)
C3 C4 C5 116.35(16)
C9 C4 C5 108.32(14)
C6 C5 C4 107.02(14)
C6 C5 H5A 110.3
C4 C5 H5A 110.3
C6 C5 H5B 110.3
C4 C5 H5B 110.3
H5A C5 H5B 108.6
C5 C6 C10 121.86(14)
C5 C6 C7 109.67(14)
C10 C6 C7 104.77(13)
C5 C6 H6 106.5
C10 C6 H6 106.5
C7 C6 H6 106.5
N1 C7 C12 119.26(15)
N1 C7 C6 106.28(13)
C12 C7 C6 105.04(13)
N1 C7 C8 103.35(13)
C12 C7 C8 110.33(14)
C6 C7 C8 112.75(14)
O1 C8 N2 125.91(17)
O1 C8 C7 125.15(16)
N2 C8 C7 108.92(14)
O2 C9 N1 125.09(18)
O2 C9 C4 124.06(18)
N1 C9 C4 110.85(14)
C14 C10 C13 108.91(16)
C14 C10 C6 111.22(14)
C13 C10 C6 112.61(15)
C14 C10 C11 112.88(15)
C13 C10 C11 110.57(15)
C6 C10 C11 100.51(13)
C17 C11 C15 102.76(14)
C17 C11 C12 106.98(14)
C15 C11 C12 115.06(15)
C17 C11 C10 111.93(14)
C15 C11 C10 114.35(15)
C12 C11 C10 105.65(14)
C7 C12 C11 106.18(14)
C7 C12 H12A 110.5
C11 C12 H12A 110.5
C7 C12 H12B 110.5
C11 C12 H12B 110.5
H12A C12 H12B 108.7
C10 C13 H13A 109.5
C10 C13 H13B 109.5
H13A C13 H13B 109.5
C10 C13 H13C 109.5
H13A C13 H13C 109.5
H13B C13 H13C 109.5
C10 C14 H14A 109.5
C10 C14 H14B 109.5
H14A C14 H14B 109.5
C10 C14 H14C 109.5
H14A C14 H14C 109.5
H14B C14 H14C 109.5
C16 C15 C11 106.78(15)
C16 C15 H15A 110.4
C11 C15 H15A 110.4
C16 C15 H15B 110.4
C11 C15 H15B 110.4
H15A C15 H15B 108.6
O3 C16 N3 123.95(19)
O3 C16 C15 127.96(19)
N3 C16 C15 108.09(16)
O4 C17 N3 122.65(17)
O4 C17 C11 127.97(17)
N3 C17 C11 109.35(15)
N1 C18 H18A 109.5
N1 C18 H18B 109.5
H18A C18 H18B 109.5
N1 C18 H18C 109.5
H18A C18 H18C 109.5
H18B C18 H18C 109.5
N3 C19 H19A 109.5
N3 C19 H19B 109.5
H19A C19 H19B 109.5
N3 C19 H19C 109.5
H19A C19 H19C 109.5
H19B C19 H19C 109.5

loop_
_geom_bond_atom_site_label_1
_geom_bond_atom_site_label_2
_geom_bond_distance
O1 C8 1.227(2)
O2 C9 1.223(2)
O3 C16 1.210(3)
O4 C17 1.212(2)
N1 C9 1.365(2)
N1 C18 1.446(3)
N1 C7 1.487(2)
N2 C8 1.336(2)
N2 C1 1.465(2)
N2 C4 1.478(2)
N3 C17 1.383(2)
N3 C16 1.388(3)
N3 C19 1.460(2)
C1 C2 1.518(3)
C1 H1A 0.9900
C1 H1B 0.9900
C2 C3 1.537(3)
C2 H2A 0.9900
C2 H2B 0.9900
C3 C4 1.526(3)
C3 H3A 0.9900
C3 H3B 0.9900
C4 C9 1.536(3)
C4 C5 1.541(3)
C5 C6 1.535(2)
C5 H5A 0.9900
C5 H5B 0.9900
C6 C10 1.540(2)
C6 C7 1.544(2)
C6 H6 1.0000
C7 C12 1.532(2)
C7 C8 1.545(2)
C10 C14 1.532(3)
C10 C13 1.537(3)
C10 C11 1.577(3)
C11 C17 1.528(3)
C11 C15 1.540(2)
C11 C12 1.569(2)
C12 H12A 0.9900
C12 H12B 0.9900
C13 H13A 0.9800
C13 H13B 0.9800
C13 H13C 0.9800
C14 H14A 0.9800
C14 H14B 0.9800
C14 H14C 0.9800
C15 C16 1.496(3)
C15 H15A 0.9900
C15 H15B 0.9900
C18 H18A 0.9800
C18 H18B 0.9800
C18 H18C 0.9800
C19 H19A 0.9800
C19 H19B 0.9800
C19 H19C 0.9800
